data_2209103
loop_
_publ_author_name
'Li, Li'
'Wang, Yue'
'Okabe, Nobuo'
'Odoko, Mamiko'
'Lu, Tao'

_publ_section_title
;<i>catena</i>-Poly[[[aqua(di-2-pyridylamine-\k^2^<i>N</i>,<i>N</i>')nickel(II)]-\m-4-aminobenzoato-\k^3^<i>O</i>,<i>O</i>':<i>N</i>]
 chloride trihydrate]
;
_journal_coeditor_code BT2076
_journal_issue 6
_journal_name_full 'Acta Crystallographica Section E'
_journal_page_first m1390
_journal_page_last m1392
_journal_paper_doi 10.1107/S1600536806018587
_journal_volume 62
_journal_year 2006
_chemical_formula_iupac '[Ni (C7 H6 N O2) (C10 H9 N3) (H2 O)] Cl, 3H2 O'
_chemical_formula_moiety 'C17 H17 N4 Ni O3 +, Cl - 3H2 O'
_chemical_formula_sum 'C17 H23 Cl N4 Ni O6'
_chemical_formula_weight 473.53
_chemical_name_systematic
;catena-Poly[[[aqua(di-2-pyridylamine-\k^2^N:N')nickel(II)]-\m-4-aminobenzoato-
\k^3^O,O':N]
 chloride trihydrate]
;
_space_group_IT_number 14
_symmetry_cell_setting monoclinic
_symmetry_space_group_name_Hall '-P 2yn'
_symmetry_space_group_name_H-M 'P 1 21/n 1'
_audit_creation_method 'by CrystalStructure 3.6.0'
_cell_angle_alpha 90
_cell_angle_beta 90.11(5)
_cell_angle_gamma 90
_cell_formula_units_Z 4
_cell_length_a 11.280(10)
_cell_length_b 14.510(10)
_cell_length_c 12.22(2)
_cell_measurement_reflns_used 12978
_cell_measurement_temperature 123.1
_cell_measurement_theta_max 27.5
_cell_measurement_theta_min 3.3
_cell_volume 2000(4)
_computing_cell_refinement PROCESS-AUTO
_computing_data_collection 'PROCESS-AUTO (Rigaku, 2003)'
_computing_data_reduction 'CrystalStructure (Rigaku/MSC, 2004)'
_computing_molecular_graphics 'ORTEP-3 (Farrugia, 1997)'
_computing_publication_material CrystalStructure
_computing_structure_refinement 'SHELXL97 (Sheldrick, 1997)'
_computing_structure_solution 'SIR97 (Altomare <i>et al.</i>,  1999)'
_diffrn_detector_area_resol_mean 10.00
_diffrn_measured_fraction_theta_full 0.9950
_diffrn_measured_fraction_theta_max 0.9950
_diffrn_measurement_device_type 'Rigaku R-AXIS RAPID'
_diffrn_measurement_method \w
_diffrn_radiation_type 'Mo K\a'
_diffrn_radiation_wavelength 0.7107
_diffrn_reflns_av_R_equivalents 0.062
_diffrn_reflns_limit_h_max 14
_diffrn_reflns_limit_h_min -14
_diffrn_reflns_limit_k_max 18
_diffrn_reflns_limit_k_min -18
_diffrn_reflns_limit_l_max 15
_diffrn_reflns_limit_l_min -15
_diffrn_reflns_number 19036
_diffrn_reflns_theta_full 27.48
_diffrn_reflns_theta_max 27.48
_diffrn_standards_number 0
_exptl_absorpt_coefficient_mu 1.146
_exptl_absorpt_correction_T_max 0.944
_exptl_absorpt_correction_T_min 0.899
_exptl_absorpt_correction_type multi-scan
_exptl_absorpt_process_details '(ABSCOR; Higashi, 1995)'
_exptl_crystal_colour blue
_exptl_crystal_density_diffrn 1.573
_exptl_crystal_density_method 'not measured'
_exptl_crystal_description platelet
_exptl_crystal_F_000 984.00
_exptl_crystal_size_max 0.10
_exptl_crystal_size_mid 0.10
_exptl_crystal_size_min 0.05
_refine_diff_density_max 0.37
_refine_diff_density_min -0.59
_refine_ls_extinction_method none
_refine_ls_goodness_of_fit_ref 0.837
_refine_ls_hydrogen_treatment constr
_refine_ls_number_parameters 262
_refine_ls_number_reflns 4570
_refine_ls_R_factor_gt 0.0350
_refine_ls_shift/su_max 0.0000
_refine_ls_structure_factor_coef Fsqd
_refine_ls_weighting_details 'w = 1/[\s^2^(Fo^2^)+(0.0449P)^2^] where P=(Fo^2^+2Fc^2^)/3'
_refine_ls_weighting_scheme calc
_refine_ls_wR_factor_ref 0.0860
_reflns_number_gt 2151
_reflns_number_total 4570
_reflns_threshold_expression F^2^>2\s(F^2^)
_cod_data_source_file bt2076.cif
_cod_data_source_block I
_cod_original_sg_symbol_Hall -p_2yn
_cod_original_sg_symbol_H-M 'P 21/n'
_cod_database_code 2209103

loop_
_symmetry_equiv_pos_site_id
_symmetry_equiv_pos_as_xyz
1 +X,+Y,+Z
2 1/2-X,1/2+Y,1/2-Z
3 -X,-Y,-Z
4 1/2+X,1/2-Y,1/2+Z

loop_
_atom_site_type_symbol
_atom_site_label
_atom_site_fract_x
_atom_site_fract_y
_atom_site_fract_z
_atom_site_U_iso_or_equiv
_atom_site_adp_type
_atom_site_calc_flag
_atom_site_refinement_flags
_atom_site_occupancy
Ni Ni1 -0.00057(3) 0.11394(3) 0.18110(3) 0.01417(10) Uani d . 1
Cl Cl1 0.29202(6) -0.09895(6) 0.22434(6) 0.02572(19) Uani d . 1
O O1 0.03527(16) 0.13104(14) 0.01290(16) 0.0168(5) Uani d . 1
O O2 0.17737(16) 0.14664(13) 0.13481(16) 0.0166(4) Uani d . 1
O O3 0.03765(16) -0.02726(14) 0.16894(16) 0.0185(5) Uani d D 1
H H16 0.0165 -0.0517 0.1040 0.028 Uiso d D 1
H H17 0.1164 -0.0353 0.1783 0.028 Uiso d D 1
O O4 0.13425(17) 0.45499(15) 0.04175(16) 0.0227(5) Uani d D 1
H H18 0.0789 0.4135 0.0219 0.034 Uiso d D 1
H H19 0.1498 0.4490 0.1136 0.034 Uiso d D 1
O O5 0.06732(18) 0.64091(14) 0.02870(18) 0.0254(5) Uani d D 1
H H20 0.0976 0.5833 0.0343 0.038 Uiso d D 1
H H21 0.0773 0.6685 0.0952 0.038 Uiso d D 1
O O6 0.12560(19) 0.72295(15) 0.23024(19) 0.0307(6) Uani d D 1
H H22 0.1700 0.6853 0.2738 0.046 Uiso d D 1
H H23 0.1631 0.7792 0.2293 0.046 Uiso d D 1
N N1 -0.1758(2) 0.08599(16) 0.18011(19) 0.0151(5) Uani d . 1
N N2 -0.1929(2) 0.07272(17) 0.3736(2) 0.0180(6) Uani d . 1
H H5 -0.2428 0.0592 0.4242 0.022 Uiso calc R 1
N N3 0.0102(2) 0.10582(17) 0.34487(18) 0.0153(5) Uani d . 1
N N4 0.4693(2) 0.23637(17) -0.30573(19) 0.0175(6) Uani d . 1
H H14 0.4504 0.2091 -0.3709 0.021 Uiso d . 1
H H15 0.5395 0.1997 -0.2929 0.021 Uiso d . 1
C C1 -0.2318(3) 0.0852(2) 0.0817(2) 0.0188(7) Uani d . 1
H H1 -0.1875 0.0988 0.0196 0.023 Uiso calc R 1
C C2 -0.3500(3) 0.0654(2) 0.0685(3) 0.0205(7) Uani d . 1
H H2 -0.3850 0.0665 -0.0005 0.025 Uiso calc R 1
C C3 -0.4161(3) 0.0435(2) 0.1613(3) 0.0210(7) Uani d . 1
H H3 -0.4961 0.0285 0.1552 0.025 Uiso calc R 1
C C4 -0.3611(3) 0.0445(2) 0.2621(3) 0.0193(7) Uani d . 1
H H4 -0.4036 0.0299 0.3249 0.023 Uiso calc R 1
C C5 -0.2407(2) 0.06778(19) 0.2694(2) 0.0149(6) Uani d . 1
C C6 -0.0816(2) 0.09489(19) 0.4131(2) 0.0162(6) Uani d . 1
C C7 -0.0701(2) 0.1049(2) 0.5266(2) 0.0184(6) Uani d . 1
H H6 -0.1357 0.0983 0.5719 0.022 Uiso calc R 1
C C8 0.0392(3) 0.1247(2) 0.5702(2) 0.0213(7) Uani d . 1
H H7 0.0486 0.1320 0.6454 0.026 Uiso calc R 1
C C9 0.1359(3) 0.1336(2) 0.5001(3) 0.0223(7) Uani d . 1
H H8 0.2112 0.1459 0.5277 0.027 Uiso calc R 1
C C10 0.1179(2) 0.1240(2) 0.3906(2) 0.0186(6) Uani d . 1
H H9 0.1828 0.1301 0.3443 0.022 Uiso calc R 1
C C11 0.3880(2) 0.20962(19) -0.2221(2) 0.0150(6) Uani d . 1
C C12 0.2664(2) 0.2105(2) -0.2419(2) 0.0169(6) Uani d . 1
H H10 0.2381 0.2245 -0.3114 0.020 Uiso calc R 1
C C13 0.1873(3) 0.19043(19) -0.1584(2) 0.0171(6) Uani d . 1
H H11 0.1062 0.1910 -0.1724 0.021 Uiso calc R 1
C C14 0.2285(2) 0.16957(19) -0.0540(2) 0.0154(6) Uani d . 1
C C15 0.3509(2) 0.16937(19) -0.0339(2) 0.0161(6) Uani d . 1
H H12 0.3794 0.1567 0.0360 0.019 Uiso calc R 1
C C16 0.4294(2) 0.18796(19) -0.1178(2) 0.0170(6) Uani d . 1
H H13 0.5106 0.1860 -0.1044 0.020 Uiso calc R 1
C C17 0.1447(2) 0.14819(19) 0.0357(2) 0.0163(6) Uani d . 1

loop_
_atom_site_aniso_label
_atom_site_aniso_U_11
_atom_site_aniso_U_22
_atom_site_aniso_U_33
_atom_site_aniso_U_12
_atom_site_aniso_U_13
_atom_site_aniso_U_23
Ni1 0.01290(17) 0.01905(19) 0.01057(19) -0.00071(18) 0.00286(13) -0.00025(17)
Cl1 0.0203(4) 0.0378(5) 0.0191(4) 0.0051(3) 0.0005(3) -0.0005(3)
O1 0.0145(10) 0.0237(12) 0.0122(11) -0.0021(9) 0.0033(8) -0.0016(8)
O2 0.0181(10) 0.0197(11) 0.0119(11) -0.0026(9) 0.0032(8) -0.0009(8)
O3 0.0160(10) 0.0231(12) 0.0164(12) 0.0000(9) -0.0003(9) -0.0039(9)
O4 0.0183(11) 0.0331(13) 0.0166(12) -0.0032(10) 0.0012(9) -0.0013(10)
O5 0.0258(12) 0.0269(12) 0.0236(13) 0.0018(10) 0.0001(10) -0.0002(9)
O6 0.0270(12) 0.0370(14) 0.0280(14) 0.0025(11) -0.0025(10) -0.0020(11)
N1 0.0140(12) 0.0193(13) 0.0120(13) 0.0006(10) 0.0023(10) -0.0008(10)
N2 0.0141(12) 0.0293(15) 0.0107(13) -0.0028(11) 0.0043(10) 0.0019(11)
N3 0.0159(12) 0.0187(13) 0.0114(13) -0.0002(11) 0.0017(10) 0.0006(10)
N4 0.0185(13) 0.0220(14) 0.0120(13) 0.0023(11) 0.0057(10) -0.0001(10)
C1 0.0198(15) 0.0249(16) 0.0117(15) 0.0013(13) 0.0024(12) -0.0002(12)
C2 0.0195(15) 0.0272(18) 0.0147(16) -0.0012(14) -0.0057(12) -0.0015(13)
C3 0.0139(14) 0.0250(17) 0.0241(18) -0.0015(13) -0.0022(12) -0.0008(13)
C4 0.0159(14) 0.0253(17) 0.0167(16) -0.0036(13) 0.0031(12) -0.0008(13)
C5 0.0160(14) 0.0173(15) 0.0115(15) -0.0012(13) 0.0002(11) 0.0000(11)
C6 0.0156(14) 0.0189(16) 0.0140(15) -0.0022(12) 0.0018(11) 0.0001(12)
C7 0.0161(14) 0.0248(17) 0.0144(15) -0.0001(14) 0.0041(11) 0.0017(13)
C8 0.0238(15) 0.0264(18) 0.0136(16) 0.0003(15) 0.0015(12) -0.0026(13)
C9 0.0163(14) 0.0281(18) 0.0224(18) -0.0042(13) 0.0002(12) -0.0030(13)
C10 0.0147(13) 0.0243(17) 0.0169(16) -0.0027(13) 0.0029(11) 0.0001(13)
C11 0.0167(14) 0.0145(14) 0.0139(15) -0.0017(12) 0.0068(12) -0.0020(11)
C12 0.0203(15) 0.0203(16) 0.0100(15) -0.0016(13) -0.0013(12) -0.0003(12)
C13 0.0149(14) 0.0193(16) 0.0172(16) -0.0023(13) 0.0024(12) -0.0022(12)
C14 0.0158(14) 0.0124(14) 0.0180(16) -0.0015(12) 0.0055(12) -0.0015(12)
C15 0.0183(14) 0.0142(14) 0.0158(16) -0.0002(12) 0.0002(12) 0.0014(12)
C16 0.0153(14) 0.0167(16) 0.0188(17) 0.0010(12) 0.0030(12) 0.0003(12)
C17 0.0170(14) 0.0128(14) 0.0190(17) 0.0009(12) 0.0025(12) -0.0006(12)

loop_
_atom_type_symbol
_atom_type_description
_atom_type_scat_dispersion_real
_atom_type_scat_dispersion_imag
_atom_type_scat_source
C C 0.003 0.002 'International Tables Vol C Tables 4.2.6.8 and 6.1.1.4'
H H 0.000 0.000 'International Tables Vol C Tables 4.2.6.8 and 6.1.1.4'
O O 0.011 0.006 'International Tables Vol C Tables 4.2.6.8 and 6.1.1.4'
N N 0.006 0.003 'International Tables Vol C Tables 4.2.6.8 and 6.1.1.4'
Ni Ni 0.339 1.112 'International Tables Vol C Tables 4.2.6.8 and 6.1.1.4'
Cl Cl 0.148 0.159 'International Tables Vol C Tables 4.2.6.8 and 6.1.1.4'

loop_
_geom_angle_atom_site_label_1
_geom_angle_atom_site_label_2
_geom_angle_atom_site_label_3
_geom_angle_site_symmetry_1
_geom_angle_site_symmetry_3
_geom_angle
_geom_angle_publ_flag
N3 Ni1 N1 . . 92.95(11) yes
N3 Ni1 O3 . . 90.07(9) yes
N1 Ni1 O3 . . 90.26(9) yes
N3 Ni1 O1 . . 165.08(8) yes
N1 Ni1 O1 . . 101.97(10) yes
O3 Ni1 O1 . . 90.35(8) yes
N3 Ni1 O2 . . 102.81(10) yes
N1 Ni1 O2 . . 164.24(9) yes
O3 Ni1 O2 . . 90.29(8) yes
O1 Ni1 O2 . . 62.27(8) yes
N3 Ni1 N4 . 4_455 89.66(9) yes
N1 Ni1 N4 . 4_455 92.71(10) yes
O3 Ni1 N4 . 4_455 177.02(8) yes
O1 Ni1 N4 . 4_455 89.14(8) yes
O2 Ni1 N4 . 4_455 86.88(9) yes
N3 Ni1 C17 . . 133.63(11) no
N1 Ni1 C17 . . 133.41(11) no
O3 Ni1 C17 . . 90.51(9) no
O1 Ni1 C17 . . 31.45(9) no
O2 Ni1 C17 . . 30.83(9) no
N4 Ni1 C17 4_455 . 87.52(9) no
C17 O1 Ni1 . . 89.86(18) no
C17 O2 Ni1 . . 89.15(18) no
Ni1 O3 H16 . . 113.00 no
Ni1 O3 H17 . . 109.00 no
H16 O3 H17 . . 108.7136 no
H18 O4 H19 . . 109.4438 no
H20 O5 H21 . . 106.9693 no
H22 O6 H23 . . 106.7102 no
C5 N1 C1 . . 117.7(3) no
C5 N1 Ni1 . . 124.8(2) no
C1 N1 Ni1 . . 117.5(2) no
C6 N2 C5 . . 133.3(3) no
C6 N2 H5 . . 113.4 no
C5 N2 H5 . . 113.4 no
C6 N3 C10 . . 117.2(3) no
C6 N3 Ni1 . . 125.6(2) no
C10 N3 Ni1 . . 116.70(19) no
C11 N4 Ni1 . 55404 114.81(18) no
C11 N4 H14 . . 111.00 no
Ni1 N4 H14 55404 . 113.5070 no
C11 N4 H15 . . 105.00 no
Ni1 N4 H15 55404 . 115.2997 no
H14 N4 H15 . . 95.00 no
N1 C1 C2 . . 123.8(3) no
N1 C1 H1 . . 118.1 no
C2 C1 H1 . . 118.1 no
C1 C2 C3 . . 118.2(3) no
C1 C2 H2 . . 120.9 no
C3 C2 H2 . . 120.9 no
C4 C3 C2 . . 118.9(3) no
C4 C3 H3 . . 120.6 no
C2 C3 H3 . . 120.6 no
C3 C4 C5 . . 119.6(3) no
C3 C4 H4 . . 120.2 no
C5 C4 H4 . . 120.2 no
N1 C5 N2 . . 121.7(3) no
N1 C5 C4 . . 121.8(3) no
N2 C5 C4 . . 116.5(3) no
N3 C6 N2 . . 120.9(3) no
N3 C6 C7 . . 122.2(3) no
N2 C6 C7 . . 116.9(3) no
C8 C7 C6 . . 119.2(3) no
C8 C7 H6 . . 120.4 no
C6 C7 H6 . . 120.4 no
C7 C8 C9 . . 119.0(3) no
C7 C8 H7 . . 120.5 no
C9 C8 H7 . . 120.5 no
C10 C9 C8 . . 118.6(3) no
C10 C9 H8 . . 120.7 no
C8 C9 H8 . . 120.7 no
C9 C10 N3 . . 123.7(3) no
C9 C10 H9 . . 118.2 no
N3 C10 H9 . . 118.2 no
C12 C11 C16 . . 119.3(3) no
C12 C11 N4 . . 120.5(3) no
C16 C11 N4 . . 120.1(3) no
C13 C12 C11 . . 120.4(3) no
C13 C12 H10 . . 119.8 no
C11 C12 H10 . . 119.8 no
C12 C13 C14 . . 120.4(3) no
C12 C13 H11 . . 119.8 no
C14 C13 H11 . . 119.8 no
C13 C14 C15 . . 119.2(3) no
C13 C14 C17 . . 120.8(3) no
C15 C14 C17 . . 120.0(3) no
C16 C15 C14 . . 120.1(3) no
C16 C15 H12 . . 119.9 no
C14 C15 H12 . . 119.9 no
C15 C16 C11 . . 120.6(3) no
C15 C16 H13 . . 119.7 no
C11 C16 H13 . . 119.7 no
O2 C17 O1 . . 118.7(3) no
O2 C17 C14 . . 121.7(3) no
O1 C17 C14 . . 119.5(3) no
O2 C17 Ni1 . . 60.02(16) no
O1 C17 Ni1 . . 58.69(16) no
C14 C17 Ni1 . . 178.1(2) no

loop_
_geom_bond_atom_site_label_1
_geom_bond_atom_site_label_2
_geom_bond_site_symmetry_2
_geom_bond_distance
_geom_bond_publ_flag
Ni1 N3 . 2.007(3) yes
Ni1 N1 . 2.016(3) yes
Ni1 O3 . 2.099(3) yes
Ni1 O1 . 2.109(3) yes
Ni1 O2 . 2.139(3) yes
Ni1 N4 4_455 2.204(3) yes
Ni1 C17 . 2.469(4) no
O1 C17 . 1.288(4) no
O2 C17 . 1.265(4) no
O3 H16 . 0.8999 no
O3 H17 . 0.9028 no
O4 H18 . 0.8997 no
O4 H19 . 0.8989 no
O5 H20 . 0.9048 no
O5 H21 . 0.9120 no
O6 H22 . 0.9118 no
O6 H23 . 0.9196 no
N1 C5 . 1.341(4) no
N1 C1 . 1.357(4) no
N2 C6 . 1.381(4) no
N2 C5 . 1.383(4) no
N2 H5 . 0.8600 no
N3 C6 . 1.339(4) no
N3 C10 . 1.361(4) no
N4 C11 . 1.428(4) ?
N4 Ni1 55404 2.204(3) no
N4 H14 . 0.9139 no
N4 H15 . 0.9665 no
C1 C2 . 1.372(4) no
C1 H1 . 0.9300 no
C2 C3 . 1.395(4) no
C2 H2 . 0.9300 no
C3 C4 . 1.377(4) no
C3 H3 . 0.9300 no
C4 C5 . 1.402(4) no
C4 H4 . 0.9300 no
C6 C7 . 1.401(4) no
C7 C8 . 1.371(4) no
C7 H6 . 0.9300 no
C8 C9 . 1.394(4) no
C8 H7 . 0.9300 no
C9 C10 . 1.361(4) no
C9 H8 . 0.9300 no
C10 H9 . 0.9300 no
C11 C12 . 1.391(4) no
C11 C16 . 1.393(4) no
C12 C13 . 1.387(4) no
C12 H10 . 0.9300 no
C13 C14 . 1.390(4) no
C13 H11 . 0.9300 no
C14 C15 . 1.401(4) no
C14 C17 . 1.481(4) no
C15 C16 . 1.382(4) no
C15 H12 . 0.9300 no
C16 H13 . 0.9300 no

loop_
_geom_contact_atom_site_label_1
_geom_contact_atom_site_label_2
_geom_contact_distance
_geom_contact_site_symmetry_2
Cl1 O4 3.075(4) 54502
Cl1 O6 3.195(3) 54501
Cl1 N4 3.492(4) 65503
O1 O3 2.805(4) 55503
O1 O5 3.542(4) 56503
O1 N4 3.028(4) 45504
O2 O6 2.977(4) 54502
O2 N4 2.987(4) 45504
O3 O1 2.805(4) 55503
O3 C8 3.593(5) 55603
O3 C13 3.472(4) 55603
O4 Cl1 3.075(4) 55502
O4 O4 3.450(5) 56503
O4 O5 2.800(4) 56503
O4 N2 2.863(4) 55404
O4 C4 3.417(6) 55404
O4 C7 3.451(5) 55404
O5 O1 3.542(4) 56503
O5 O4 2.800(4) 56503
O5 N4 3.083(5) 55402
O5 C9 3.367(5) 55502
O6 Cl1 3.195(3) 56501
O6 O2 2.977(4) 55502
O6 C10 3.553(5) 55502
N1 N4 3.057(4) 45504
N1 Cl1 3.276(5) 45504
N1 C12 3.171(5) 45504
N2 O4 2.863(4) 45504
N2 C8 3.417(5) 55603
N2 C9 3.428(5) 55603
N2 Cl1 3.489(5) 45504
N2 C12 3.477(5) 45504
N3 N4 2.973(4) 45504
N3 C7 3.502(5) 55603
N3 C8 3.546(5) 55603
N3 Cl1 3.120(4) 45504
N3 C16 3.161(5) 45504
N4 Cl1 3.492(4) 65503
N4 O1 3.028(4) 55404
N4 O2 2.987(4) 55404
N4 O5 3.083(5) 54402
N4 N1 3.057(4) 55404
N4 N3 2.973(4) 55404
N4 C10 3.556(5) 55404
N4 C17 3.238(4) 55404
C2 C15 3.432(5) 55503
C3 C15 3.537(5) 55503
C3 C16 3.404(5) 55503
C4 O4 3.417(6) 45504
C5 Cl1 3.542(5) 45504
C5 C12 3.222(5) 45504
C6 C7 3.445(5) 55603
C6 C8 3.228(5) 55603
C6 C9 3.535(5) 55603
C6 Cl1 3.300(5) 45504
C6 C15 3.564(5) 45504
C6 C16 3.176(5) 45504
C7 O4 3.451(5) 45504
C7 N3 3.502(5) 55603
C7 C6 3.445(5) 55603
C7 C7 3.492(6) 55603
C7 C8 3.553(5) 55603
C7 C9 3.555(5) 55603
C7 C10 3.514(5) 55603
C7 C15 3.473(5) 45504
C7 C16 3.484(5) 45504
C8 O3 3.593(5) 55603
C8 N2 3.417(5) 55603
C8 N3 3.546(5) 55603
C8 C6 3.228(5) 55603
C8 C7 3.553(5) 55603
C9 O5 3.367(5) 54502
C9 N2 3.428(5) 55603
C9 C6 3.535(5) 55603
C9 C7 3.555(5) 55603
C10 O6 3.553(5) 54502
C10 N4 3.556(5) 45504
C10 C7 3.514(5) 55603
C10 C16 3.460(5) 45504
Cl1 N1 3.276(5) 55404
Cl1 N2 3.489(5) 55404
Cl1 N3 3.120(4) 55404
Cl1 C5 3.542(5) 55404
Cl1 C6 3.300(5) 55404
C12 N1 3.171(5) 55404
C12 N2 3.477(5) 55404
C12 C5 3.222(5) 55404
C13 O3 3.472(4) 55503
C15 C2 3.432(5) 55503
C15 C3 3.537(5) 55503
C15 C6 3.564(5) 55404
C15 C7 3.473(5) 55404
C16 N3 3.161(5) 55404
C16 C3 3.404(5) 55503
C16 C6 3.176(5) 55404
C16 C7 3.484(5) 55404
C16 C10 3.460(5) 55404
C17 N4 3.238(4) 45504

loop_
_geom_hbond_atom_site_label_D
_geom_hbond_atom_site_label_H
_geom_hbond_atom_site_label_A
_geom_hbond_site_symmetry_A
_geom_hbond_distance_DH
_geom_hbond_distance_HA
_geom_hbond_distance_DA
_geom_hbond_angle_DHA
_geom_hbond_publ_flag
N2 H5 O4 4_455 0.86 2.008 2.863(4) 172 yes
N4 H15 Cl1 3_655 0.97 2.538 3.492(4) 169 yes
O3 H16 O1 3_555 0.90 1.925 2.805(4) 165 yes
O3 H17 Cl1 . 0.90 2.255 3.124(4) 161 yes
O4 H18 O5 3_565 0.90 1.929 2.799(4) 162 yes
O4 H19 Cl1 2_555 0.90 2.197 3.075(4) 165 yes
O5 H20 O4 . 0.91 1.910 2.806(4) 170 yes
O5 H21 O6 . 0.91 1.908 2.811(4) 170 yes
O6 H22 O2 2_555 0.91 2.125 2.977(4) 155 yes
O6 H23 Cl1 1_565 0.92 2.289 3.195(3) 167 yes

loop_
_geom_torsion_atom_site_label_1
_geom_torsion_atom_site_label_2
_geom_torsion_atom_site_label_3
_geom_torsion_atom_site_label_4
_geom_torsion
_geom_torsion_publ_flag
N3 Ni1 O1 C17 1.2(4) no
N1 Ni1 O1 C17 179.25(16) no
O3 Ni1 O1 C17 -90.41(17) no
O2 Ni1 O1 C17 -0.27(15) no
N3 Ni1 O2 C17 -179.34(17) no
N1 Ni1 O2 C17 -1.4(4) no
O3 Ni1 O2 C17 90.52(16) no
O1 Ni1 O2 C17 0.28(15) no
N3 Ni1 N1 C5 -1.8(2) no
O3 Ni1 N1 C5 88.3(2) no
O1 Ni1 N1 C5 178.7(2) no
O2 Ni1 N1 C5 -179.8(3) no
C17 Ni1 N1 C5 179.2(2) no
N3 Ni1 N1 C1 178.5(2) no
O3 Ni1 N1 C1 -91.4(2) no
O1 Ni1 N1 C1 -1.0(2) no
O2 Ni1 N1 C1 0.6(4) no
C17 Ni1 N1 C1 -0.5(3) no
N1 Ni1 N3 C6 -5.9(2) no
O3 Ni1 N3 C6 -96.1(2) no
O1 Ni1 N3 C6 172.2(3) no
O2 Ni1 N3 C6 173.6(2) no
C17 Ni1 N3 C6 173.1(2) no
N1 Ni1 N3 C10 -177.5(2) no
O3 Ni1 N3 C10 92.2(2) no
O1 Ni1 N3 C10 0.6(5) no
O2 Ni1 N3 C10 1.9(2) no
C17 Ni1 N3 C10 1.4(3) no
C5 N1 C1 C2 -1.1(4) no
Ni1 N1 C1 C2 178.6(2) no
N1 C1 C2 C3 -1.0(5) no
C1 C2 C3 C4 1.3(5) no
C2 C3 C4 C5 0.3(5) no
C1 N1 C5 N2 -175.9(3) no
Ni1 N1 C5 N2 4.4(4) no
C1 N1 C5 C4 2.8(4) no
Ni1 N1 C5 C4 -176.9(2) no
C6 N2 C5 N1 0.4(5) no
C6 N2 C5 C4 -178.3(3) no
C3 C4 C5 N1 -2.5(5) no
C3 C4 C5 N2 176.3(3) no
C10 N3 C6 N2 -177.4(3) no
Ni1 N3 C6 N2 10.9(4) no
C10 N3 C6 C7 2.4(4) no
Ni1 N3 C6 C7 -169.2(2) no
C5 N2 C6 N3 -8.8(5) no
C5 N2 C6 C7 171.3(3) no
N3 C6 C7 C8 -1.4(4) no
N2 C6 C7 C8 178.4(3) no
C6 C7 C8 C9 -0.4(4) no
C7 C8 C9 C10 1.1(5) no
C8 C9 C10 N3 -0.1(5) no
C6 N3 C10 C9 -1.7(4) no
Ni1 N3 C10 C9 170.7(2) no
C16 C11 C12 C13 0.3(4) no
N4 C11 C12 C13 -175.7(3) no
C11 C12 C13 C14 0.2(4) no
C12 C13 C14 C15 0.2(4) no
C12 C13 C14 C17 179.9(3) no
C13 C14 C15 C16 -1.3(4) no
C17 C14 C15 C16 179.0(3) no
C14 C15 C16 C11 1.8(4) no
C12 C11 C16 C15 -1.4(4) no
N4 C11 C16 C15 174.6(3) no
Ni1 O2 C17 O1 -0.5(3) no
Ni1 O2 C17 C14 179.2(2) no
Ni1 O1 C17 O2 0.5(3) no
Ni1 O1 C17 C14 -179.2(2) no
C13 C14 C17 O2 -166.1(3) no
C15 C14 C17 O2 13.6(4) no
C13 C14 C17 O1 13.6(4) no
C15 C14 C17 O1 -166.7(3) no
N3 Ni1 C17 O2 0.9(2) no
N1 Ni1 C17 O2 179.46(14) no
O3 Ni1 C17 O2 -89.70(16) no
O1 Ni1 C17 O2 -179.5(3) no
N3 Ni1 C17 O1 -179.58(15) no
N1 Ni1 C17 O1 -1.0(2) no
O3 Ni1 C17 O1 89.83(16) no
O2 Ni1 C17 O1 179.5(3) no
